data_7251284
loop_
_publ_author_name
'Thakur, Jyoti Swarup'
'Dash, Omkar'
'Bhale, Nagesh A.'
'Mondal, Pradip Kumar'
'Dikundwar, Amol Gopalrao'
'Polentarutti, Maurizio'
'Nayak, Susanta K.'

_publ_section_title
;
 Structural and computational study of reversibly photo switchable
 (E)-4-((4-alkoxyphenyl)diazenyl)benzonitrile based liquid crystals
;
_journal_name_full CrystEngComm
_journal_paper_doi 10.1039/D5CE00980D
_journal_year 2025
_chemical_formula_moiety 'C19 H21 N3 O'
_chemical_formula_sum 'C19 H21 N3 O'
_chemical_formula_weight 307.39
_chemical_name_common (E)-4-((4-hexyloxyphenyl)diazenyl)benzonitrile
_chemical_name_systematic Azonitrile
_space_group_crystal_system monoclinic
_space_group_IT_number 14
_space_group_name_Hall '-P 2yn'
_space_group_name_H-M_alt 'P 1 21/n 1'
_atom_sites_solution_hydrogens geom
_audit_creation_method SHELXL-2018/3
_audit_update_record
;
2025-06-06 deposited with the CCDC.	2025-11-24 downloaded from the CCDC.
;
_cell_angle_alpha 90
_cell_angle_beta 93.01(3)
_cell_angle_gamma 90
_cell_formula_units_Z 4
_cell_length_a 5.8120(12)
_cell_length_b 7.4680(15)
_cell_length_c 37.455(8)
_cell_measurement_reflns_used 3981
_cell_measurement_temperature 100(2)
_cell_measurement_theta_max 27.8
_cell_measurement_theta_min 2.1
_cell_volume 1623.5(6)
_computing_molecular_graphics 'Olex2 1.5 (Dolomanov et al., 2009)'
_computing_publication_material 'Olex2 1.5 (Dolomanov et al., 2009)'
_computing_structure_refinement 'SHELXL 2019/2 (Sheldrick, 2015)'
_computing_structure_solution 'SHELXT 2018/2 (Sheldrick, 2018)'
_diffrn_ambient_temperature 100.00
_diffrn_measured_fraction_theta_full 0.988
_diffrn_measured_fraction_theta_max 0.988
_diffrn_measurement_device_type 'Huber Kappa Goniometer, Pilatus 2M detector'
_diffrn_measurement_method 'Rotating crystal'
_diffrn_radiation_type Synchrotron
_diffrn_radiation_wavelength 0.700
_diffrn_reflns_av_R_equivalents 0.0476
_diffrn_reflns_av_unetI/netI 0.0446
_diffrn_reflns_Laue_measured_fraction_full 0.988
_diffrn_reflns_Laue_measured_fraction_max 0.988
_diffrn_reflns_limit_h_max 7
_diffrn_reflns_limit_h_min -7
_diffrn_reflns_limit_k_max 9
_diffrn_reflns_limit_k_min -9
_diffrn_reflns_limit_l_max 49
_diffrn_reflns_limit_l_min -49
_diffrn_reflns_number 23970
_diffrn_reflns_point_group_measured_fraction_full 0.988
_diffrn_reflns_point_group_measured_fraction_max 0.988
_diffrn_reflns_theta_full 24.835
_diffrn_reflns_theta_max 27.811
_diffrn_reflns_theta_min 2.145
_diffrn_source Synchrotron
_exptl_absorpt_coefficient_mu 0.076
_exptl_absorpt_correction_T_max 0.948
_exptl_absorpt_correction_T_min 0.942
_exptl_absorpt_correction_type multi-scan
_exptl_absorpt_process_details 'SADABS (Sheldrick, 2001)'
_exptl_crystal_colour orange
_exptl_crystal_density_diffrn 1.258
_exptl_crystal_density_meas 1.26
_exptl_crystal_description 'plate shaped'
_exptl_crystal_F_000 656
_exptl_crystal_size_max 0.1
_exptl_crystal_size_mid 0.05
_exptl_crystal_size_min 0.02
_refine_diff_density_max 0.403
_refine_diff_density_min -0.355
_refine_diff_density_rms 0.079
_refine_ls_extinction_coef 0.153(12)
_refine_ls_extinction_expression Fc^*^=kFc[1+0.001xFc^2^\l^3^/sin(2\q)]^-1/4^
_refine_ls_extinction_method 'SHELXL-2019/2 (Sheldrick 2019)'
_refine_ls_goodness_of_fit_ref 1.057
_refine_ls_hydrogen_treatment constr
_refine_ls_matrix_type full
_refine_ls_number_parameters 147
_refine_ls_number_reflns 3981
_refine_ls_number_restraints 0
_refine_ls_restrained_S_all 1.057
_refine_ls_R_factor_all 0.0511
_refine_ls_R_factor_gt 0.0443
_refine_ls_shift/su_max 0.003
_refine_ls_shift/su_mean 0.000
_refine_ls_structure_factor_coef Fsqd
_refine_ls_weighting_details 'w=1/[\s^2^(Fo^2^)+(0.0825P)^2^+0.3428P] where P=(Fo^2^+2Fc^2^)/3'
_refine_ls_weighting_scheme calc
_refine_ls_wR_factor_gt 0.1348
_refine_ls_wR_factor_ref 0.1362
_reflns_Friedel_coverage 0.000
_reflns_number_gt 3803
_reflns_number_total 3981
_reflns_threshold_expression 'I > 2\s(I)'
_cod_data_source_file d5ce00980d3.cif
_cod_data_source_block AZN-6
_cod_depositor_comments
;
The following automatic conversions were performed:

data item '_exptl_absorpt_correction_type' value 'multi scan' was
changed to 'multi-scan' in accordance with the
/home/data/users/saulius/crontab/automatic-downloads/rss-feeds/RSC/lib/dictionaries/cif_core.dic
dictionary named 'cif_core.dic' version 2.4.2 last updated on
2011-04-26.

Automatic conversion script
Id: cif_fix_values 8170 2020-07-09 18:12:32Z antanas 
;
_cod_database_code 7251284
_shelx_shelxl_version_number 2018/3
_shelx_space_group_comment
;
The symmetry employed for this shelxl refinement is uniquely defined
by the following loop, which should always be used as a source of
symmetry information in preference to the above space-group names.
They are only intended as comments.
;
_shelx_estimated_absorpt_t_max 0.998
_shelx_estimated_absorpt_t_min 0.992
_olex2_refinement_description
;
1. Fixed Uiso
 At 1.2 times of:
  All C(H) groups, All C(H,H) groups
 At 1.5 times of:
  All C(H,H,H) groups
2.a Free rotating group:
 O1(N2,N3,N1,C7,C4,C13,C10,C12,C9,C6,C3,C1,C5,C8,C11,C2,C16,C18,C14,C15,C17,C19)
2.b Secondary CH2 refined with riding coordinates:
 C16(H16A,H16B), C18(H18A,H18B), C14(H14A,H14B), C15(H15A,H15B), C17(H17A,H17B)
2.c Aromatic/amide H refined with riding coordinates:
 C7(H7), C4(H4), C13(H13), C10(H10), C12(H12), C9(H9), C6(H6), C3(H3)
2.d Idealised Me refined as rotating group:
 C19(H19A,H19B,H19C)
;
_olex2_submission_special_instructions 'No special instructions were received'

loop_
_space_group_symop_operation_xyz
'x, y, z'
'-x+1/2, y+1/2, -z+1/2'
'-x, -y, -z'
'x-1/2, -y-1/2, z-1/2'

loop_
_atom_site_label
_atom_site_type_symbol
_atom_site_fract_x
_atom_site_fract_y
_atom_site_fract_z
_atom_site_U_iso_or_equiv
_atom_site_adp_type
_atom_site_occupancy
_atom_site_site_symmetry_order
_atom_site_calc_flag
_atom_site_refinement_flags_posn
_atom_site_refinement_flags_adp
_atom_site_refinement_flags_occupancy
_atom_site_disorder_assembly
_atom_site_disorder_group
O1 O 0.63411(4) 0.48555(4) 0.61964(2) 0.02073(17) Uani 1 1 d G . . . .
N2 N 0.03279(3) 0.26614(3) 0.48533(2) 0.01784(18) Uani 1 1 d G . . . .
N3 N -0.01580(3) 0.23887(3) 0.51742(2) 0.01752(18) Uani 1 1 d G . . . .
N1 N -0.75241(5) -0.01576(5) 0.35731(2) 0.0282(2) Uani 1 1 d G . . . .
C7 C -0.50328(5) 0.07110(5) 0.44215(2) 0.01832(19) Uani 1 1 d G . . . .
H7 H -0.644700 0.017883 0.448104 0.022 Uiso 1 1 calc R U . . .
C4 C -0.08833(5) 0.22686(5) 0.42383(2) 0.01849(19) Uani 1 1 d G . . . .
H4 H 0.052602 0.280994 0.417911 0.022 Uiso 1 1 calc R U . . .
C13 C 0.10654(4) 0.28267(4) 0.57880(2) 0.01791(19) Uani 1 1 d G . . . .
H13 H -0.033965 0.228891 0.585024 0.021 Uiso 1 1 calc R U . . .
C10 C 0.51918(4) 0.43606(5) 0.55986(2) 0.01793(19) Uani 1 1 d G . . . .
H10 H 0.660772 0.487543 0.553492 0.022 Uiso 1 1 calc R U . . .
C12 C 0.26331(4) 0.34143(4) 0.60559(2) 0.01834(19) Uani 1 1 d G . . . .
H12 H 0.230350 0.328585 0.630032 0.022 Uiso 1 1 calc R U . . .
C9 C 0.36308(4) 0.37788(4) 0.53371(2) 0.01720(19) Uani 1 1 d G . . . .
H9 H 0.396861 0.389027 0.509265 0.021 Uiso 1 1 calc R U . . .
C6 C -0.34751(4) 0.12656(4) 0.46866(2) 0.01774(19) Uani 1 1 d G . . . .
H6 H -0.381440 0.112852 0.493044 0.021 Uiso 1 1 calc R U . . .
C3 C -0.24513(5) 0.17081(5) 0.39694(2) 0.01917(19) Uani 1 1 d G . . . .
H3 H -0.211779 0.184913 0.372538 0.023 Uiso 1 1 calc R U . . .
C1 C -0.61758(5) 0.03377(4) 0.37862(2) 0.0209(2) Uani 1 1 d G . . . .
C5 C -0.13803(4) 0.20355(3) 0.45969(2) 0.01657(19) Uani 1 1 d G . . . .
C8 C 0.15363(3) 0.30194(2) 0.54292(2) 0.01633(19) Uani 1 1 d G . . . .
C11 C 0.47031(3) 0.41975(3) 0.59611(2) 0.01746(19) Uani 1 1 d G . . . .
C2 C -0.45256(4) 0.09342(4) 0.40614(2) 0.01815(19) Uani 1 1 d G . . . .
C16 C 0.81467(5) 0.49709(5) 0.71702(2) 0.0223(2) Uani 1 1 d G . . . .
H16A H 0.675003 0.550159 0.726757 0.027 Uiso 1 1 calc R U . . .
H16B H 0.807534 0.365902 0.720596 0.027 Uiso 1 1 calc R U . . .
C18 C 1.04398(6) 0.51285(6) 0.77666(2) 0.0247(2) Uani 1 1 d G . . . .
H18A H 0.905378 0.554599 0.788495 0.030 Uiso 1 1 calc R U . . .
H18B H 1.046587 0.380430 0.777852 0.030 Uiso 1 1 calc R U . . .
C14 C 0.60210(4) 0.46440(4) 0.65718(2) 0.0213(2) Uani 1 1 d G . . . .
H14A H 0.580459 0.336357 0.662970 0.026 Uiso 1 1 calc R U . . .
H14B H 0.464039 0.531306 0.663992 0.026 Uiso 1 1 calc R U . . .
C15 C 0.81421(4) 0.53627(4) 0.67717(2) 0.0229(2) Uani 1 1 d G . . . .
H15A H 0.822541 0.667357 0.673518 0.027 Uiso 1 1 calc R U . . .
H15B H 0.952664 0.481954 0.667293 0.027 Uiso 1 1 calc R U . . .
C17 C 1.02615(5) 0.57024(5) 0.73769(2) 0.0226(2) Uani 1 1 d G . . . .
H17A H 1.022607 0.702662 0.736561 0.027 Uiso 1 1 calc R U . . .
H17B H 1.165653 0.529467 0.725969 0.027 Uiso 1 1 calc R U . . .
C19 C 1.25665(6) 0.58556(6) 0.79685(2) 0.0298(2) Uani 1 1 d G . . . .
H19A H 1.394835 0.537704 0.786353 0.045 Uiso 1 1 calc R U . . .
H19B H 1.255259 0.549455 0.821991 0.045 Uiso 1 1 calc R U . . .
H19C H 1.257381 0.716540 0.795257 0.045 Uiso 1 1 calc R U . . .

loop_
_atom_site_aniso_label
_atom_site_aniso_U_11
_atom_site_aniso_U_22
_atom_site_aniso_U_33
_atom_site_aniso_U_23
_atom_site_aniso_U_13
_atom_site_aniso_U_12
O1 0.0195(3) 0.0281(3) 0.0144(3) -0.0015(2) -0.0017(2) -0.0037(2)
N2 0.0179(4) 0.0192(4) 0.0163(3) -0.0008(2) 0.0005(3) -0.0006(3)
N3 0.0175(4) 0.0185(4) 0.0165(3) -0.0007(2) 0.0001(3) -0.0003(3)
N1 0.0243(4) 0.0376(5) 0.0222(4) -0.0038(3) -0.0023(3) -0.0008(3)
C7 0.0172(4) 0.0190(4) 0.0188(4) -0.0005(3) 0.0006(3) -0.0005(3)
C4 0.0176(4) 0.0195(4) 0.0186(4) -0.0003(3) 0.0026(3) -0.0003(3)
C13 0.0164(4) 0.0196(4) 0.0178(4) 0.0003(3) 0.0016(3) -0.0002(3)
C10 0.0172(4) 0.0190(4) 0.0176(4) 0.0003(3) 0.0015(3) -0.0007(3)
C12 0.0189(4) 0.0215(4) 0.0147(4) 0.0000(3) 0.0021(3) 0.0006(3)
C9 0.0181(4) 0.0183(4) 0.0153(4) 0.0003(3) 0.0019(3) -0.0002(3)
C6 0.0183(4) 0.0190(4) 0.0160(4) 0.0003(3) 0.0018(3) -0.0002(3)
C3 0.0200(4) 0.0218(4) 0.0158(4) -0.0006(3) 0.0016(3) 0.0013(3)
C1 0.0199(4) 0.0246(4) 0.0183(4) -0.0011(3) 0.0005(3) 0.0010(3)
C5 0.0161(4) 0.0164(4) 0.0170(4) -0.0008(3) -0.0007(3) 0.0004(3)
C8 0.0160(4) 0.0165(4) 0.0164(4) -0.0003(3) 0.0000(3) 0.0003(3)
C11 0.0174(4) 0.0183(4) 0.0164(4) -0.0011(3) -0.0018(3) 0.0012(3)
C2 0.0182(4) 0.0185(4) 0.0175(4) -0.0014(3) -0.0011(3) 0.0015(3)
C16 0.0223(4) 0.0280(4) 0.0163(4) -0.0011(3) -0.0008(3) -0.0013(3)
C18 0.0261(5) 0.0301(5) 0.0177(4) 0.0008(3) -0.0022(3) -0.0017(3)
C14 0.0214(4) 0.0280(4) 0.0143(4) -0.0013(3) -0.0003(3) -0.0013(3)
C15 0.0223(4) 0.0291(4) 0.0169(4) -0.0013(3) -0.0011(3) -0.0027(3)
C17 0.0236(4) 0.0274(4) 0.0166(4) -0.0011(3) -0.0009(3) -0.0022(3)
C19 0.0289(5) 0.0391(5) 0.0209(4) -0.0021(4) -0.0052(3) -0.0019(4)

loop_
_atom_type_symbol
_atom_type_description
_atom_type_scat_dispersion_real
_atom_type_scat_dispersion_imag
_atom_type_scat_source
C C 0.0033 0.0016 'International Tables Vol C Tables 4.2.6.8 and 6.1.1.4'
H H 0.0000 0.0000 'International Tables Vol C Tables 4.2.6.8 and 6.1.1.4'
N N 0.0064 0.0033 'International Tables Vol C Tables 4.2.6.8 and 6.1.1.4'
O O 0.0110 0.0060 'International Tables Vol C Tables 4.2.6.8 and 6.1.1.4'

loop_
_geom_angle_atom_site_label_1
_geom_angle_atom_site_label_2
_geom_angle_atom_site_label_3
_geom_angle
_geom_angle_site_symmetry_1
_geom_angle_site_symmetry_3
_geom_angle_publ_flag
C11 O1 C14 118.3 . . ?
N3 N2 C5 113.9 . . ?
N2 N3 C8 113.9 . . ?
C6 C7 H7 120.2 . . ?
C6 C7 C2 119.7 . . ?
C2 C7 H7 120.2 . . ?
C3 C4 H4 120.0 . . ?
C3 C4 C5 119.9 . . ?
C5 C4 H4 120.0 . . ?
C12 C13 H13 119.7 . . ?
C12 C13 C8 120.6 . . ?
C8 C13 H13 119.7 . . ?
C9 C10 H10 119.9 . . ?
C9 C10 C11 120.2 . . ?
C11 C10 H10 119.9 . . ?
C13 C12 H12 120.4 . . ?
C13 C12 C11 119.2 . . ?
C11 C12 H12 120.4 . . ?
C10 C9 H9 119.9 . . ?
C10 C9 C8 120.2 . . ?
C8 C9 H9 119.9 . . ?
C7 C6 H6 120.1 . . ?
C7 C6 C5 119.9 . . ?
C5 C6 H6 120.1 . . ?
C4 C3 H3 120.4 . . ?
C4 C3 C2 119.3 . . ?
C2 C3 H3 120.4 . . ?
N1 C1 C2 178.3 . . ?
C4 C5 N2 115.8 . . ?
C4 C5 C6 120.4 . . ?
C6 C5 N2 123.8 . . ?
C13 C8 N3 116.8 . . ?
C13 C8 C9 119.7 . . ?
C9 C8 N3 123.4 . . ?
O1 C11 C10 115.2 . . ?
O1 C11 C12 124.8 . . ?
C12 C11 C10 120.0 . . ?
C7 C2 C1 119.0 . . ?
C3 C2 C7 120.9 . . ?
C3 C2 C1 120.1 . . ?
H16A C16 H16B 107.8 . . ?
C15 C16 H16A 109.0 . . ?
C15 C16 H16B 109.0 . . ?
C17 C16 H16A 109.0 . . ?
C17 C16 H16B 109.0 . . ?
C17 C16 C15 113.0 . . ?
H18A C18 H18B 107.8 . . ?
C17 C18 H18A 109.0 . . ?
C17 C18 H18B 109.0 . . ?
C19 C18 H18A 109.0 . . ?
C19 C18 H18B 109.0 . . ?
C19 C18 C17 113.0 . . ?
O1 C14 H14A 110.2 . . ?
O1 C14 H14B 110.2 . . ?
O1 C14 C15 107.6 . . ?
H14A C14 H14B 108.5 . . ?
C15 C14 H14A 110.2 . . ?
C15 C14 H14B 110.2 . . ?
C16 C15 H15A 109.2 . . ?
C16 C15 H15B 109.2 . . ?
C14 C15 C16 112.2 . . ?
C14 C15 H15A 109.2 . . ?
C14 C15 H15B 109.2 . . ?
H15A C15 H15B 107.9 . . ?
C16 C17 C18 113.6 . . ?
C16 C17 H17A 108.8 . . ?
C16 C17 H17B 108.8 . . ?
C18 C17 H17A 108.8 . . ?
C18 C17 H17B 108.8 . . ?
H17A C17 H17B 107.7 . . ?
C18 C19 H19A 109.5 . . ?
C18 C19 H19B 109.5 . . ?
C18 C19 H19C 109.5 . . ?
H19A C19 H19B 109.5 . . ?
H19A C19 H19C 109.5 . . ?
H19B C19 H19C 109.5 . . ?

loop_
_geom_bond_atom_site_label_1
_geom_bond_atom_site_label_2
_geom_bond_distance
_geom_bond_site_symmetry_2
_geom_bond_publ_flag
O1 C11 1.3552 . ?
O1 C14 1.4367 . ?
N2 N3 1.2655 . ?
N2 C5 1.4235 . ?
N3 C8 1.4160 . ?
N1 C1 1.1499 . ?
C7 H7 0.9500 . ?
C7 C6 1.3722 . ?
C7 C2 1.4055 . ?
C4 H4 0.9500 . ?
C4 C3 1.3870 . ?
C4 C5 1.3994 . ?
C13 H13 0.9500 . ?
C13 C12 1.3906 . ?
C13 C8 1.3929 . ?
C10 H10 0.9500 . ?
C10 C9 1.3704 . ?
C10 C11 1.4069 . ?
C12 H12 0.9500 . ?
C12 C11 1.4001 . ?
C9 H9 0.9500 . ?
C9 C8 1.4023 . ?
C6 H6 0.9500 . ?
C6 C5 1.4031 . ?
C3 H3 0.9500 . ?
C3 C2 1.3963 . ?
C1 C2 1.4412 . ?
C16 H16A 0.9900 . ?
C16 H16B 0.9900 . ?
C16 C15 1.5209 . ?
C16 C17 1.5195 . ?
C18 H18A 0.9900 . ?
C18 H18B 0.9900 . ?
C18 C17 1.5196 . ?
C18 C19 1.5154 . ?
C14 H14A 0.9900 . ?
C14 H14B 0.9900 . ?
C14 C15 1.5072 . ?
C15 H15A 0.9900 . ?
C15 H15B 0.9900 . ?
C17 H17A 0.9900 . ?
C17 H17B 0.9900 . ?
C19 H19A 0.9800 . ?
C19 H19B 0.9800 . ?
C19 H19C 0.9800 . ?

loop_
_geom_torsion_atom_site_label_1
_geom_torsion_atom_site_label_2
_geom_torsion_atom_site_label_3
_geom_torsion_atom_site_label_4
_geom_torsion
_geom_torsion_site_symmetry_1
_geom_torsion_site_symmetry_2
_geom_torsion_site_symmetry_3
_geom_torsion_site_symmetry_4
_geom_torsion_publ_flag
O1 C14 C15 C16 -171.9 . . . . ?
N2 N3 C8 C13 177.5 . . . . ?
N2 N3 C8 C9 -3.7 . . . . ?
N3 N2 C5 C4 -178.4 . . . . ?
N3 N2 C5 C6 3.1 . . . . ?
C7 C6 C5 N2 179.5 . . . . ?
C7 C6 C5 C4 1.0 . . . . ?
C4 C3 C2 C7 -0.3 . . . . ?
C4 C3 C2 C1 -179.8 . . . . ?
C13 C12 C11 O1 178.5 . . . . ?
C13 C12 C11 C10 -0.9 . . . . ?
C10 C9 C8 N3 -180.0 . . . . ?
C10 C9 C8 C13 -1.2 . . . . ?
C12 C13 C8 N3 -179.8 . . . . ?
C12 C13 C8 C9 1.3 . . . . ?
C9 C10 C11 O1 -178.4 . . . . ?
C9 C10 C11 C12 1.0 . . . . ?
C6 C7 C2 C3 0.2 . . . . ?
C6 C7 C2 C1 179.7 . . . . ?
C3 C4 C5 N2 -179.7 . . . . ?
C3 C4 C5 C6 -1.1 . . . . ?
C5 N2 N3 C8 -179.7 . . . . ?
C5 C4 C3 C2 0.7 . . . . ?
C8 C13 C12 C11 -0.3 . . . . ?
C11 O1 C14 C15 176.0 . . . . ?
C11 C10 C9 C8 0.1 . . . . ?
C2 C7 C6 C5 -0.6 . . . . ?
C14 O1 C11 C10 -176.5 . . . . ?
C14 O1 C11 C12 4.1 . . . . ?
C15 C16 C17 C18 -172.9 . . . . ?
C17 C16 C15 C14 -179.4 . . . . ?
C19 C18 C17 C16 179.5 . . . . ?
